data_8100613
loop_
_publ_author_name
'Spannenberg, Anke'
'Dallmann, Kai'
'Burlakov, Vladimir V.'
'Rosenthal, Uwe'

_publ_section_title
;
Crystal structure of bis(\h^5^-pentamethylcyclopentadienyl)[\m~3~-
(\h^2^-3-trimethyl-propinylcarboxylato)-bis(tricarbonylcobalt)-
titan], C~33~H~39~Co~2~O~8~Ti
;
_journal_issue 2
_journal_name_full 'Zeitschrift f\"ur Kristallographie - New Crystal Structures'
_journal_page_first 239
_journal_page_last 240
_journal_volume 217
_journal_year 2002
_chemical_formula_structural 'C33 H39 Co2 O8 Ti'
_chemical_formula_sum 'C33 H39 Co2 O8 Ti'
_chemical_formula_weight 729.40
_space_group_IT_number 14
_symmetry_cell_setting monoclinic
_symmetry_space_group_name_Hall '-P 2yn'
_symmetry_space_group_name_H-M 'P 1 21/n 1'
_cell_angle_alpha 90.00
_cell_angle_beta 90.50(3)
_cell_angle_gamma 90.00
_cell_formula_units_Z 4
_cell_length_a 8.651(2)
_cell_length_b 19.184(4)
_cell_length_c 20.632(4)
_cell_measurement_temperature 200(2)
_cell_volume 3424.0(13)
_diffrn_ambient_temperature 200(2)
_exptl_crystal_density_diffrn 1.415
_cod_original_sg_symbol_H-M 'P 21/n'
_cod_database_code 8100613

loop_
_symmetry_equiv_pos_as_xyz
'x, y, z'
'-x+1/2, y+1/2, -z+1/2'
'-x, -y, -z'
'x-1/2, -y-1/2, z-1/2'

loop_
_atom_site_label
_atom_site_type_symbol
_atom_site_fract_x
_atom_site_fract_y
_atom_site_fract_z
_atom_site_U_iso_or_equiv
_atom_site_adp_type
_atom_site_occupancy
_atom_site_symmetry_multiplicity
_atom_site_calc_flag
_atom_site_refinement_flags
_atom_site_disorder_assembly
_atom_site_disorder_group
Co1 Co 0.00908(9) 0.84287(3) 0.00940(3) 0.0427(2) Uani 1 4 d . . .
Co2 Co 0.20950(8) 0.86933(3) 0.09165(3) 0.0393(2) Uani 1 4 d . . .
Ti Ti -0.01279(10) 0.61432(4) 0.17302(4) 0.0345(2) Uani 1 4 d . . .
C1 C -0.1130(7) 0.6976(3) 0.2513(2) 0.0472(14) Uani 1 4 d . . .
C11 C -0.1928(9) 0.7648(3) 0.2328(3) 0.080(2) Uani 1 4 d . . .
H11A H -0.1161 0.8022 0.2296 0.120 Uiso 1 4 calc R . .
H11B H -0.2690 0.7769 0.2658 0.120 Uiso 1 4 calc R . .
H11C H -0.2452 0.7590 0.1908 0.120 Uiso 1 4 calc R . .
C2 C 0.0457(7) 0.6888(3) 0.2649(2) 0.0438(13) Uani 1 4 d . . .
C12 C 0.1655(8) 0.7450(3) 0.2661(3) 0.074(2) Uani 1 4 d . . .
H12A H 0.2668 0.7245 0.2759 0.112 Uiso 1 4 calc R . .
H12B H 0.1397 0.7793 0.2995 0.112 Uiso 1 4 calc R . .
H12C H 0.1686 0.7680 0.2237 0.112 Uiso 1 4 calc R . .
C3 C 0.0705(6) 0.6185(3) 0.2840(2) 0.0424(13) Uani 1 4 d . . .
C13 C 0.2196(7) 0.5892(3) 0.3086(3) 0.0741(19) Uani 1 4 d . . .
H13A H 0.3015 0.6241 0.3040 0.111 Uiso 1 4 calc R . .
H13B H 0.2462 0.5475 0.2835 0.111 Uiso 1 4 calc R . .
H13C H 0.2091 0.5766 0.3544 0.111 Uiso 1 4 calc R . .
C4 C -0.0756(7) 0.5845(3) 0.2829(2) 0.0447(13) Uani 1 4 d . . .
C14 C -0.1092(8) 0.5161(3) 0.3160(3) 0.072(2) Uani 1 4 d . . .
H14A H -0.2172 0.5031 0.3080 0.108 Uiso 1 4 calc R . .
H14B H -0.0911 0.5209 0.3627 0.108 Uiso 1 4 calc R . .
H14C H -0.0411 0.4799 0.2987 0.108 Uiso 1 4 calc R . .
C5 C -0.1894(6) 0.6332(3) 0.2607(2) 0.0452(13) Uani 1 4 d . . .
C15 C -0.3604(7) 0.6234(4) 0.2573(3) 0.081(2) Uani 1 4 d . . .
H15A H -0.3854 0.5743 0.2650 0.121 Uiso 1 4 calc R . .
H15B H -0.3984 0.6371 0.2142 0.121 Uiso 1 4 calc R . .
H15C H -0.4098 0.6523 0.2903 0.121 Uiso 1 4 calc R . .
C6 C 0.1166(7) 0.5276(3) 0.1099(3) 0.0518(15) Uani 1 4 d . . .
C16 C 0.2874(8) 0.5266(4) 0.1053(4) 0.090(2) Uani 1 4 d . . .
H16A H 0.3200 0.5568 0.0696 0.135 Uiso 1 4 calc R . .
H16B H 0.3225 0.4788 0.0971 0.135 Uiso 1 4 calc R . .
H16C H 0.3329 0.5434 0.1461 0.135 Uiso 1 4 calc R . .
C7 C 0.0112(7) 0.5641(3) 0.0690(2) 0.0471(14) Uani 1 4 d . . .
C17 C 0.0508(9) 0.6029(3) 0.0086(3) 0.078(2) Uani 1 4 d . . .
H17A H 0.1634 0.6067 0.0051 0.117 Uiso 1 4 calc R . .
H17B H 0.0055 0.6497 0.0102 0.117 Uiso 1 4 calc R . .
H17C H 0.0094 0.5779 -0.0292 0.117 Uiso 1 4 calc R . .
C8 C -0.1406(7) 0.5493(3) 0.0897(3) 0.0479(14) Uani 1 4 d . . .
C18 C -0.2860(8) 0.5759(3) 0.0590(3) 0.085(2) Uani 1 4 d . . .
H18A H -0.2602 0.6074 0.0232 0.127 Uiso 1 4 calc R . .
H18B H -0.3465 0.6013 0.0913 0.127 Uiso 1 4 calc R . .
H18C H -0.3468 0.5366 0.0423 0.127 Uiso 1 4 calc R . .
C9 C 0.0280(8) 0.4894(3) 0.1547(3) 0.0537(15) Uani 1 4 d . . .
C19 C 0.0940(10) 0.4330(3) 0.1981(3) 0.098(3) Uani 1 4 d . . .
H19A H 0.2071 0.4357 0.1981 0.147 Uiso 1 4 calc R . .
H19B H 0.0612 0.3872 0.1820 0.147 Uiso 1 4 calc R . .
H19C H 0.0564 0.4395 0.2423 0.147 Uiso 1 4 calc R . .
C10 C -0.1296(8) 0.5024(3) 0.1422(3) 0.0540(16) Uani 1 4 d . . .
C20 C -0.2642(8) 0.4624(3) 0.1694(3) 0.089(2) Uani 1 4 d . . .
H20A H -0.3611 0.4822 0.1528 0.134 Uiso 1 4 calc R . .
H20B H -0.2622 0.4656 0.2168 0.134 Uiso 1 4 calc R . .
H20C H -0.2568 0.4134 0.1564 0.134 Uiso 1 4 calc R . .
O1 O 0.1725(4) 0.68117(16) 0.13520(14) 0.0388(8) Uani 1 4 d . . .
O2 O -0.0698(4) 0.70381(16) 0.11240(15) 0.0398(8) Uani 1 4 d . . .
C21 C 0.0707(7) 0.7191(2) 0.1064(2) 0.0348(12) Uani 1 4 d . . .
C22 C 0.1197(6) 0.7798(2) 0.0663(2) 0.0365(12) Uani 1 4 d . . .
C23 C 0.2155(6) 0.8015(2) 0.0210(2) 0.0391(13) Uani 1 4 d . . .
C24 C 0.3430(7) 0.7764(3) -0.0241(2) 0.0467(14) Uani 1 4 d . . .
C25 C 0.4357(7) 0.8380(3) -0.0507(3) 0.0702(19) Uani 1 4 d . . .
H25A H 0.5160 0.8207 -0.0798 0.105 Uiso 1 4 calc R . .
H25B H 0.4841 0.8635 -0.0147 0.105 Uiso 1 4 calc R . .
H25C H 0.3663 0.8694 -0.0746 0.105 Uiso 1 4 calc R . .
C26 C 0.4527(7) 0.7275(3) 0.0126(3) 0.0718(19) Uani 1 4 d . . .
H26A H 0.5338 0.7113 -0.0167 0.108 Uiso 1 4 calc R . .
H26B H 0.3947 0.6873 0.0288 0.108 Uiso 1 4 calc R . .
H26C H 0.5000 0.7524 0.0491 0.108 Uiso 1 4 calc R . .
C27 C 0.2710(8) 0.7385(3) -0.0826(3) 0.0728(19) Uani 1 4 d . . .
H27A H 0.3531 0.7227 -0.1115 0.109 Uiso 1 4 calc R . .
H27B H 0.2023 0.7705 -0.1061 0.109 Uiso 1 4 calc R . .
H27C H 0.2116 0.6983 -0.0675 0.109 Uiso 1 4 calc R . .
C28 C 0.2848(7) 0.9462(3) 0.0554(3) 0.0536(15) Uani 1 4 d . . .
O3 O 0.3313(5) 0.9967(2) 0.0325(2) 0.0808(14) Uani 1 4 d . . .
C29 C 0.3689(7) 0.8402(3) 0.1403(3) 0.0534(15) Uani 1 4 d . . .
O4 O 0.4670(5) 0.8205(3) 0.1716(2) 0.0811(14) Uani 1 4 d . . .
C30 C 0.0908(7) 0.9040(3) 0.1544(3) 0.0485(14) Uani 1 4 d . . .
O5 O 0.0168(5) 0.9278(2) 0.1947(2) 0.0733(13) Uani 1 4 d . . .
C31 C -0.0847(8) 0.7835(3) -0.0423(3) 0.0645(18) Uani 1 4 d . . .
O6 O -0.1479(6) 0.7438(3) -0.0749(3) 0.1029(18) Uani 1 4 d . . .
C32 C 0.0359(7) 0.9133(3) -0.0452(3) 0.0516(15) Uani 1 4 d . . .
O7 O 0.0558(6) 0.9593(2) -0.0805(2) 0.0803(14) Uani 1 4 d . . .
C33 C -0.1570(7) 0.8660(3) 0.0567(3) 0.0550(15) Uani 1 4 d . . .
O8 O -0.2618(6) 0.8811(2) 0.0870(2) 0.0852(14) Uani 1 4 d . . .

loop_
_atom_site_aniso_label
_atom_site_aniso_U_11
_atom_site_aniso_U_22
_atom_site_aniso_U_33
_atom_site_aniso_U_23
_atom_site_aniso_U_13
_atom_site_aniso_U_12
Co1 0.0456(5) 0.0401(4) 0.0425(4) 0.0060(3) -0.0030(3) -0.0012(3)
Co2 0.0419(5) 0.0353(4) 0.0406(4) 0.0004(3) 0.0011(3) -0.0035(3)
Ti 0.0376(6) 0.0308(5) 0.0352(5) 0.0033(4) 0.0031(4) -0.0014(4)
C1 0.064(5) 0.043(3) 0.034(3) -0.004(2) 0.004(3) 0.016(3)
C11 0.120(6) 0.064(4) 0.056(4) 0.003(3) 0.015(4) 0.040(4)
C2 0.056(4) 0.045(3) 0.030(3) 0.000(2) 0.003(2) -0.004(3)
C12 0.106(6) 0.067(4) 0.050(4) 0.000(3) 0.001(3) -0.033(4)
C3 0.039(4) 0.056(4) 0.032(3) 0.005(2) 0.005(2) 0.007(3)
C13 0.060(5) 0.088(5) 0.074(5) 0.009(4) -0.008(3) 0.015(4)
C4 0.051(4) 0.047(3) 0.037(3) 0.006(2) 0.008(2) -0.001(3)
C14 0.112(6) 0.050(4) 0.054(4) 0.009(3) 0.024(4) -0.015(3)
C5 0.036(4) 0.062(4) 0.038(3) -0.005(3) 0.012(2) 0.001(3)
C15 0.049(5) 0.115(6) 0.079(5) -0.013(4) 0.009(3) 0.005(4)
C6 0.048(5) 0.048(3) 0.060(4) -0.018(3) 0.004(3) 0.006(3)
C16 0.061(6) 0.100(5) 0.109(6) -0.032(4) 0.018(4) 0.014(4)
C7 0.060(4) 0.040(3) 0.042(3) -0.003(2) 0.006(3) -0.009(3)
C17 0.141(7) 0.048(4) 0.045(4) -0.008(3) 0.028(4) -0.024(4)
C8 0.055(4) 0.042(3) 0.046(3) -0.009(3) -0.004(3) -0.007(3)
C18 0.082(6) 0.080(5) 0.092(5) -0.020(4) -0.034(4) 0.007(4)
C9 0.073(5) 0.036(3) 0.052(4) 0.003(3) 0.002(3) 0.007(3)
C19 0.150(8) 0.068(5) 0.075(5) 0.008(4) -0.003(5) 0.050(5)
C10 0.072(5) 0.040(3) 0.050(4) -0.004(3) 0.010(3) -0.014(3)
C20 0.091(6) 0.077(5) 0.101(6) -0.013(4) 0.030(4) -0.043(4)
O1 0.042(2) 0.0369(19) 0.037(2) 0.0043(15) 0.0028(16) 0.0016(16)
O2 0.033(3) 0.045(2) 0.041(2) -0.0009(15) 0.0020(16) -0.0030(16)
C21 0.044(4) 0.030(3) 0.031(3) -0.003(2) 0.003(2) 0.000(2)
C22 0.043(4) 0.035(3) 0.031(3) 0.000(2) 0.005(2) -0.001(2)
C23 0.045(4) 0.036(3) 0.037(3) 0.008(2) 0.005(2) -0.005(2)
C24 0.053(4) 0.046(3) 0.041(3) 0.006(3) 0.015(3) -0.002(3)
C25 0.070(5) 0.069(4) 0.073(4) 0.016(3) 0.034(3) -0.001(3)
C26 0.057(5) 0.069(4) 0.090(5) 0.012(4) 0.026(3) 0.020(3)
C27 0.094(6) 0.075(4) 0.050(4) -0.014(3) 0.017(3) -0.005(4)
C28 0.066(5) 0.038(3) 0.058(4) 0.003(3) 0.004(3) -0.004(3)
O3 0.099(4) 0.053(3) 0.091(3) 0.011(2) 0.018(3) -0.027(3)
C29 0.052(5) 0.051(4) 0.058(4) -0.002(3) 0.000(3) -0.004(3)
O4 0.052(3) 0.111(4) 0.079(3) 0.008(3) -0.018(2) 0.006(3)
C30 0.058(4) 0.034(3) 0.054(4) 0.000(3) 0.004(3) 0.000(3)
O5 0.086(4) 0.068(3) 0.067(3) -0.016(2) 0.022(2) 0.010(2)
C31 0.072(5) 0.058(4) 0.063(4) 0.001(3) -0.024(4) 0.002(3)
O6 0.117(5) 0.086(4) 0.105(4) -0.014(3) -0.052(3) -0.006(3)
C32 0.056(4) 0.050(4) 0.049(4) 0.009(3) 0.000(3) 0.007(3)
O7 0.101(4) 0.067(3) 0.073(3) 0.030(3) 0.010(3) 0.011(3)
C33 0.041(4) 0.062(4) 0.062(4) 0.010(3) 0.000(3) -0.003(3)
O8 0.054(4) 0.107(4) 0.095(4) 0.002(3) 0.018(3) 0.010(3)

loop_
_geom_bond_atom_site_label_1
_geom_bond_atom_site_label_2
_geom_bond_distance
_geom_bond_site_symmetry_2
_geom_bond_publ_flag
Co1 C31 1.756(7) . ?
Co1 C32 1.775(6) . ?
Co1 C33 1.799(7) . ?
Co1 C22 1.932(5) . ?
Co1 C23 1.967(5) . ?
Co1 Co2 2.4682(12) . ?
Co2 C28 1.780(6) . ?
Co2 C30 1.787(6) . ?
Co2 C29 1.787(7) . ?
Co2 C22 1.954(5) . ?
Co2 C23 1.955(5) . ?
Ti O2 2.178(3) . ?
Ti O1 2.201(3) . ?
Ti C7 2.363(5) . ?
Ti C8 2.387(5) . ?
Ti C3 2.395(5) . ?
Ti C6 2.396(5) . ?
Ti C4 2.405(5) . ?
Ti C5 2.406(5) . ?
Ti C2 2.424(5) . ?
Ti C1 2.437(5) . ?
Ti C9 2.453(5) . ?
Ti C10 2.455(5) . ?
C1 C2 1.409(7) . ?
C1 C5 1.416(7) . ?
C1 C11 1.511(7) . ?
C2 C3 1.422(7) . ?
C2 C12 1.495(8) . ?
C3 C4 1.422(7) . ?
C3 C13 1.492(7) . ?
C4 C5 1.430(7) . ?
C4 C14 1.508(7) . ?
C5 C15 1.492(8) . ?
C6 C9 1.411(8) . ?
C6 C7 1.421(7) . ?
C6 C16 1.482(9) . ?
C7 C8 1.413(7) . ?
C7 C17 1.495(7) . ?
C8 C10 1.411(7) . ?
C8 C18 1.494(8) . ?
C9 C10 1.408(8) . ?
C9 C19 1.513(8) . ?
C10 C20 1.506(8) . ?
O1 C21 1.285(6) . ?
O2 C21 1.258(6) . ?
C21 C22 1.492(6) . ?
C22 C23 1.321(6) . ?
C23 C24 1.527(7) . ?
C24 C26 1.530(8) . ?
C24 C25 1.533(7) . ?
C24 C27 1.537(8) . ?
C28 O3 1.151(6) . ?
C29 O4 1.127(6) . ?
C30 O5 1.149(6) . ?
C31 O6 1.151(7) . ?
C32 O7 1.158(6) . ?
C33 O8 1.143(7) . ?
